data_9003832
loop_
_publ_author_name
'Bosi, F.'
'Andreozzi, G. B.'
'Federico, M.'
'Graziani, G.'
'Lucchesi, S.'

_publ_section_title
;
 Crystal chemistry of the elbaite-schorl series
 Sample: L4c
;
_journal_name_full 'American Mineralogist'
_journal_page_first 1784
_journal_page_last 1792
_journal_paper_doi 10.2138/am.2005.1827
_journal_volume 90
_journal_year 2005
_chemical_compound_source 'Cruziero pegmatite, Minas Gerais, Brazil'
_chemical_formula_sum
;Al7.045 B3 F0.433 Fe1.438 H3.346 K0.007 Li0.299 Mg0.017 Mn0.191 Na0.649
 O30.567 Si5.893 Ti0.009 Zn0.108
;
_chemical_name_mineral Elbaite
_space_group_IT_number 160
_symmetry_space_group_name_Hall 'R 3 -2"'
_symmetry_space_group_name_H-M 'R 3 m :H'
_cell_angle_alpha 90
_cell_angle_beta 90
_cell_angle_gamma 120
_cell_length_a 15.9569
_cell_length_b 15.9569
_cell_length_c 7.1369
_cell_formula_units_Z 3
_cell_volume 1573.756
_database_code_amcsd 0003956
_exptl_crystal_density_diffrn 3.180
_cod_original_cell_volume 1573.755
_cod_original_sg_symbol_H-M 'R 3 m'
_cod_original_formula_sum
;Na.649 K.007 Ti.009 Al7.045 Fe1.438 Mn.191 Mg.017 Zn.108 Li.299 B3 Si5.893
 F.433 O30.567 H3.346
;
_cod_database_code 9003832

loop_
_space_group_symop_operation_xyz
x,y,z
2/3+x,1/3+y,1/3+z
1/3+x,2/3+y,2/3+z
x,x-y,z
2/3+x,1/3+x-y,1/3+z
1/3+x,2/3+x-y,2/3+z
-y,-x,z
2/3-y,1/3-x,1/3+z
1/3-y,2/3-x,2/3+z
-x+y,y,z
2/3-x+y,1/3+y,1/3+z
1/3-x+y,2/3+y,2/3+z
-y,x-y,z
2/3-y,1/3+x-y,1/3+z
1/3-y,2/3+x-y,2/3+z
-x+y,-x,z
2/3-x+y,1/3-x,1/3+z
1/3-x+y,2/3-x,2/3+z

loop_
_atom_site_label
_atom_site_fract_x
_atom_site_fract_y
_atom_site_fract_z
_atom_site_occupancy
_atom_site_U_iso_or_equiv
_atom_site_type_symbol
_atom_site_attached_hydrogens
NaX 0.00000 0.00000 0.23011 0.64900 0.02410 Na 0
KX 0.00000 0.00000 0.23011 0.00700 0.02410 K 0
TiY 0.12462 0.06231 0.62638 0.00300 0.00763 Ti 0
AlY 0.12462 0.06231 0.62638 0.35930 0.00763 Al 0
Fe3+Y 0.12462 0.06231 0.62638 0.10970 0.00763 Fe 0
Fe2+Y 0.12462 0.06231 0.62638 0.32330 0.00763 Fe 0
MnY 0.12462 0.06231 0.62638 0.06370 0.00763 Mn 0
MgY 0.12462 0.06231 0.62638 0.00530 0.00763 Mg 0
ZnY 0.12462 0.06231 0.62638 0.03600 0.00763 Zn 0
LiY 0.12462 0.06231 0.62638 0.09970 0.00763 Li 0
AlZ 0.29823 0.26135 0.61087 0.97670 0.00470 Al 0
Fe3Z 0.29823 0.26135 0.61087 0.02220 0.00470 Fe 0
FeZ 0.29823 0.26135 0.61087 0.00100 0.00470 Fe 0
MgZ 0.29823 0.26135 0.61087 0.00020 0.00470 Mg 0
B 0.11008 0.22016 0.45477 1.00000 0.00520 B 0
SiT 0.19199 0.18995 0.00000 0.98220 0.00393 Si 0
AlT 0.19199 0.18995 0.00000 0.01780 0.00393 Al 0
F1W 0.00000 0.00000 0.78192 0.43300 0.05400 F 0
O-H1W 0.00000 0.00000 0.78192 0.34600 0.05400 O 1
O1 0.00000 0.00000 0.78192 0.22100 0.05400 O 0
O2 0.06141 0.12282 0.48586 1.00000 0.01650 O 0
O3V 0.26884 0.13442 0.50927 1.00000 0.01010 O 0
O4 0.09339 0.18678 0.06920 1.00000 0.00810 O 0
O5 0.18728 0.09364 0.09203 1.00000 0.00840 O 0
O6 0.19781 0.18730 0.77537 1.00000 0.00670 O 0
O7 0.28539 0.28591 0.07964 1.00000 0.00580 O 0
O8 0.20986 0.27064 0.44098 1.00000 0.00730 O 0
H3 0.26000 0.13000 0.39300 1.00000 0.07000 H 0

loop_
_cod_changelog_entry_id
_cod_changelog_entry_author
_cod_changelog_entry_date
_cod_changelog_entry_text
1
;cod-tools version 3.8.0
Id: cif_guess_AMCSD_atom_types 9581 2023-05-17 12:35:41Z saulius
;
2023-05-23T09:14:45+03:00
;Derived atom types and hydrogen counts
from atom names that follow the AMCSD naming convention
(Wat == water, O-H == hydroxyl).
;

loop_
_cod_related_entry_id
_cod_related_entry_database
_cod_related_entry_code
1 AMCSD 0003956
